data_2106467
loop_
_publ_author_name
'Yvon, K.'
'Chevrel, R.'
'Sergent, M.'

_publ_section_title
;
 Triclinic Iron Trimolybdenum Tetrasulphide, Containing Fe Pairs
;
_journal_name_full 'Acta Crystallographica B (24,1968-38,1982)'
_journal_page_first 685
_journal_page_last 687
_journal_volume 36
_journal_year 1980
_chemical_formula_sum 'Fe Mo3 S4'
_space_group_IT_number 2
_symmetry_space_group_name_Hall '-P 1'
_symmetry_space_group_name_H-M 'P -1'
_cell_angle_alpha 95.94
_cell_angle_beta 97.37
_cell_angle_gamma 91.33
_cell_formula_units_Z 2
_cell_length_a 6.502
_cell_length_b 6.466
_cell_length_c 6.481
_cell_volume 268.588
_citation_journal_id_ASTM ACBCAR
_cod_data_source_file Yvon_ACBCAR_1980_884.cif
_cod_data_source_block Fe1Mo3S4
_cod_original_cell_volume 268.5879
_cod_original_formula_sum 'Fe1 Mo3 S4'
_cod_database_code 2106467

loop_
_symmetry_equiv_pos_as_xyz
x,y,z
-x,-y,-z

loop_
_atom_site_label
_atom_site_type_symbol
_atom_site_fract_x
_atom_site_fract_y
_atom_site_fract_z
_atom_site_occupancy
_atom_site_U_iso_or_equiv
Fe1 Fe+2 0.0951 -0.0003 0.8431 1 0.0
S2 S-2 0.1191 0.733 0.3634 1 0.0
S4 S-2 0.2137 0.2058 0.1877 1 0.0
S1 S-2 0.3885 0.143 0.7227 1 0.0
S3 S-2 0.728 0.3609 0.1381 1 0.0
Mo1 Mo+2 0.2241 0.4155 0.5373 1 0.0
Mo2 Mo+2 0.4019 0.5429 0.22 1 0.0
Mo3 Mo+2 0.5491 0.2225 0.4087 1 0.0
